data_1519911
loop_
_publ_author_name
'Spencer, John'
'Callear, Samantha K.'
'Hursthouse, Michael B.'

_publ_section_title
;
 C23H26N2O2
;
_journal_name_full 'Crystal Structure Report Archive'
_journal_page_first 600
_journal_year 2008
_chemical_formula_sum 'C23 H26 N2 O2'
_chemical_formula_weight 362.46
_space_group_IT_number 2
_symmetry_cell_setting triclinic
_symmetry_space_group_name_Hall '-P 1'
_symmetry_space_group_name_H-M 'P -1'
_atom_sites_solution_hydrogens geom
_atom_sites_solution_primary direct
_atom_sites_solution_secondary difmap
_cell_angle_alpha 106.312(2)
_cell_angle_beta 99.182(2)
_cell_angle_gamma 102.509(2)
_cell_formula_units_Z 2
_cell_length_a 5.4658(2)
_cell_length_b 12.1791(4)
_cell_length_c 15.8842(5)
_cell_measurement_reflns_used 8315
_cell_measurement_temperature 120(2)
_cell_measurement_theta_max 27.48
_cell_measurement_theta_min 2.91
_cell_volume 962.93(6)
_computing_cell_refinement 'DENZO (Otwinowski & Minor, 1997) & COLLECT (Hooft, R.W.W., 1998)'
_computing_data_collection 'COLLECT (Hooft, R.W.W., 1998)'
_computing_data_reduction 'DENZO (Otwinowski & Minor, 1997) & COLLECT (Hooft, R.W.W., 1998)'
_computing_structure_refinement 'SHELXL-97 (Sheldrick, 2008)'
_diffrn_ambient_temperature 120(2)
_diffrn_detector_area_resol_mean 9.091
_diffrn_measured_fraction_theta_full 0.998
_diffrn_measured_fraction_theta_max 0.998
_diffrn_measurement_device_type 'Bruker-Nonius Roper CCD camera on \k-goniostat'
_diffrn_measurement_method '\f & \w scans'
_diffrn_radiation_monochromator graphite
_diffrn_radiation_source 'Bruker-Nonius FR591 rotating anode'
_diffrn_radiation_type MoK\a
_diffrn_radiation_wavelength 0.71073
_diffrn_reflns_av_R_equivalents 0.0733
_diffrn_reflns_av_sigmaI/netI 0.0689
_diffrn_reflns_limit_h_max 7
_diffrn_reflns_limit_h_min -7
_diffrn_reflns_limit_k_max 15
_diffrn_reflns_limit_k_min -15
_diffrn_reflns_limit_l_max 20
_diffrn_reflns_limit_l_min -19
_diffrn_reflns_number 19642
_diffrn_reflns_theta_full 27.48
_diffrn_reflns_theta_max 27.48
_diffrn_reflns_theta_min 3.43
_exptl_absorpt_coefficient_mu 0.080
_exptl_absorpt_correction_T_max 0.9936
_exptl_absorpt_correction_T_min 0.9664
_exptl_absorpt_correction_type multi-scan
_exptl_absorpt_process_details 'SADABS 2007/2 (Sheldrick, G.M., 2007)'
_exptl_crystal_colour colourless
_exptl_crystal_density_diffrn 1.250
_exptl_crystal_density_method 'not measured'
_exptl_crystal_description rod
_exptl_crystal_F_000 388
_exptl_crystal_size_max 0.43
_exptl_crystal_size_mid 0.11
_exptl_crystal_size_min 0.08
_refine_diff_density_max 0.222
_refine_diff_density_min -0.262
_refine_diff_density_rms 0.054
_refine_ls_extinction_coef 0.034(4)
_refine_ls_extinction_expression Fc^*^=kFc[1+0.001xFc^2^\l^3^/sin(2\q)]^-1/4^
_refine_ls_extinction_method SHELXL
_refine_ls_goodness_of_fit_ref 1.053
_refine_ls_hydrogen_treatment constr
_refine_ls_matrix_type full
_refine_ls_number_parameters 245
_refine_ls_number_reflns 4394
_refine_ls_number_restraints 0
_refine_ls_restrained_S_all 1.053
_refine_ls_R_factor_all 0.0896
_refine_ls_R_factor_gt 0.0505
_refine_ls_shift/su_max 0.001
_refine_ls_shift/su_mean 0.000
_refine_ls_structure_factor_coef Fsqd
_refine_ls_weighting_details 'calc w=1/[\s^2^(Fo^2^)+(0.0541P)^2^+0.1586P] where P=(Fo^2^+2Fc^2^)/3'
_refine_ls_weighting_scheme calc
_refine_ls_wR_factor_gt 0.1130
_refine_ls_wR_factor_ref 0.1299
_reflns_number_gt 2915
_reflns_number_total 4394
_reflns_threshold_expression >2\s(I)
_cod_data_source_file eCrystal-600.cif
_cod_data_source_block 2008src0988
_cod_depositor_comments
;
Citation :
Spencer, John and Callear, Samantha K. and Hursthouse, Michael B. (2008) 
University of Southampton, Crystal Structure Report Archive. 
(doi:10.5258/ecrystals/600)

More at:
http://ecrystals.chem.soton.ac.uk/600/
;
_cod_original_sg_symbol_H-M P-1
_cod_database_code 1519911

loop_
_symmetry_equiv_pos_as_xyz
'x, y, z'
'-x, -y, -z'

loop_
_atom_site_label
_atom_site_type_symbol
_atom_site_fract_x
_atom_site_fract_y
_atom_site_fract_z
_atom_site_U_iso_or_equiv
_atom_site_adp_type
_atom_site_occupancy
_atom_site_symmetry_multiplicity
_atom_site_calc_flag
_atom_site_refinement_flags
_atom_site_disorder_assembly
_atom_site_disorder_group
C1 C 0.1507(3) -0.07501(14) 0.10562(11) 0.0188(4) Uani 1 1 d . . .
C2 C 0.2260(3) -0.08162(15) 0.02438(11) 0.0206(4) Uani 1 1 d . . .
H2 H 0.2646 -0.0117 0.0079 0.025 Uiso 1 1 calc R . .
C3 C 0.2456(3) -0.18671(15) -0.03232(11) 0.0231(4) Uani 1 1 d . . .
H3 H 0.2943 -0.1895 -0.0875 0.028 Uiso 1 1 calc R . .
C4 C 0.1929(3) -0.28814(15) -0.00735(11) 0.0234(4) Uani 1 1 d . . .
H4 H 0.2111 -0.3605 -0.0447 0.028 Uiso 1 1 calc R . .
C5 C 0.1140(3) -0.28442(15) 0.07172(11) 0.0220(4) Uani 1 1 d . . .
H5 H 0.0757 -0.3550 0.0873 0.026 Uiso 1 1 calc R . .
C6 C 0.0896(3) -0.17881(14) 0.12915(10) 0.0180(4) Uani 1 1 d . . .
C8 C -0.1508(3) -0.12001(14) 0.24646(11) 0.0213(4) Uani 1 1 d . . .
C9 C -0.2255(3) -0.03424(15) 0.20129(11) 0.0215(4) Uani 1 1 d . . .
H9A H -0.3013 -0.0773 0.1362 0.026 Uiso 1 1 calc R . .
H9B H -0.3586 -0.0028 0.2277 0.026 Uiso 1 1 calc R . .
C11 C 0.1791(3) 0.04842(14) 0.16643(11) 0.0187(4) Uani 1 1 d . . .
C12 C 0.0664(3) -0.27149(15) 0.25037(11) 0.0217(4) Uani 1 1 d . . .
H12A H 0.0987 -0.2381 0.3169 0.026 Uiso 1 1 calc R . .
H12B H 0.2252 -0.2903 0.2358 0.026 Uiso 1 1 calc R . .
C13 C -0.1513(3) -0.38581(15) 0.21732(11) 0.0203(4) Uani 1 1 d . . .
C14 C -0.3726(3) -0.40429(15) 0.15225(12) 0.0236(4) Uani 1 1 d . . .
H14 H -0.3890 -0.3442 0.1261 0.028 Uiso 1 1 calc R . .
C15 C -0.5696(3) -0.50907(16) 0.12498(12) 0.0277(4) Uani 1 1 d . . .
H15 H -0.7182 -0.5204 0.0799 0.033 Uiso 1 1 calc R . .
C16 C -0.5520(3) -0.59717(16) 0.16275(12) 0.0264(4) Uani 1 1 d . . .
H16 H -0.6886 -0.6683 0.1446 0.032 Uiso 1 1 calc R . .
C17 C -0.3327(4) -0.58042(16) 0.22736(12) 0.0274(4) Uani 1 1 d . . .
H17 H -0.3187 -0.6405 0.2538 0.033 Uiso 1 1 calc R . .
C18 C -0.1331(3) -0.47658(15) 0.25381(11) 0.0240(4) Uani 1 1 d . . .
H18 H 0.0179 -0.4670 0.2973 0.029 Uiso 1 1 calc R . .
C19 C 0.0130(3) 0.18225(15) 0.27377(11) 0.0225(4) Uani 1 1 d . . .
H19A H -0.1573 0.1982 0.2626 0.027 Uiso 1 1 calc R . .
H19B H 0.1376 0.2429 0.2598 0.027 Uiso 1 1 calc R . .
C20 C 0.0963(3) 0.19694(15) 0.37371(11) 0.0234(4) Uani 1 1 d . . .
H20 H -0.0430 0.1439 0.3896 0.028 Uiso 1 1 calc R . .
C21 C 0.3472(4) 0.16417(18) 0.39719(12) 0.0305(4) Uani 1 1 d . . .
H21A H 0.4849 0.2123 0.3783 0.037 Uiso 1 1 calc R . .
H21B H 0.3230 0.0792 0.3638 0.037 Uiso 1 1 calc R . .
C22 C 0.4294(4) 0.1863(2) 0.49878(13) 0.0406(5) Uani 1 1 d . . .
H22A H 0.2993 0.1325 0.5165 0.049 Uiso 1 1 calc R . .
H22B H 0.5959 0.1677 0.5124 0.049 Uiso 1 1 calc R . .
C23 C 0.4575(4) 0.3148(2) 0.55340(14) 0.0434(6) Uani 1 1 d . . .
H23A H 0.6014 0.3680 0.5409 0.052 Uiso 1 1 calc R . .
H23B H 0.4997 0.3248 0.6186 0.052 Uiso 1 1 calc R . .
C24 C 0.2102(4) 0.3500(2) 0.53024(13) 0.0407(5) Uani 1 1 d . . .
H24A H 0.2391 0.4357 0.5627 0.049 Uiso 1 1 calc R . .
H24B H 0.0719 0.3044 0.5505 0.049 Uiso 1 1 calc R . .
C25 C 0.1245(4) 0.32594(17) 0.42891(12) 0.0313(4) Uani 1 1 d . . .
H25A H 0.2523 0.3797 0.4103 0.038 Uiso 1 1 calc R . .
H25B H -0.0429 0.3440 0.4158 0.038 Uiso 1 1 calc R . .
N7 N 0.0143(3) -0.18080(12) 0.21098(9) 0.0186(3) Uani 1 1 d . . .
N10 N -0.0053(3) 0.06462(12) 0.21187(9) 0.0198(3) Uani 1 1 d . . .
O1 O 0.3671(2) 0.13031(10) 0.17241(8) 0.0247(3) Uani 1 1 d . . .
O2 O -0.2325(3) -0.13447(11) 0.31084(8) 0.0326(3) Uani 1 1 d . . .

loop_
_atom_site_aniso_label
_atom_site_aniso_U_11
_atom_site_aniso_U_22
_atom_site_aniso_U_33
_atom_site_aniso_U_23
_atom_site_aniso_U_13
_atom_site_aniso_U_12
C1 0.0136(8) 0.0209(9) 0.0210(8) 0.0067(7) 0.0024(6) 0.0046(7)
C2 0.0179(8) 0.0232(9) 0.0223(8) 0.0110(7) 0.0049(7) 0.0042(7)
C3 0.0206(8) 0.0276(10) 0.0204(8) 0.0070(7) 0.0069(7) 0.0047(7)
C4 0.0212(9) 0.0214(9) 0.0255(9) 0.0045(7) 0.0065(7) 0.0049(7)
C5 0.0199(8) 0.0197(9) 0.0261(9) 0.0075(7) 0.0058(7) 0.0048(7)
C6 0.0135(8) 0.0201(9) 0.0197(8) 0.0071(7) 0.0029(6) 0.0033(6)
C8 0.0201(8) 0.0173(9) 0.0236(9) 0.0048(7) 0.0060(7) 0.0012(7)
C9 0.0179(8) 0.0211(9) 0.0243(9) 0.0056(7) 0.0058(7) 0.0049(7)
C11 0.0171(8) 0.0196(9) 0.0205(8) 0.0097(7) 0.0023(6) 0.0048(7)
C12 0.0210(9) 0.0230(9) 0.0237(9) 0.0120(7) 0.0037(7) 0.0062(7)
C13 0.0227(9) 0.0205(9) 0.0221(8) 0.0090(7) 0.0097(7) 0.0090(7)
C14 0.0239(9) 0.0210(9) 0.0295(9) 0.0129(7) 0.0065(7) 0.0070(7)
C15 0.0229(9) 0.0251(10) 0.0344(10) 0.0116(8) 0.0046(8) 0.0047(8)
C16 0.0265(9) 0.0194(9) 0.0345(10) 0.0081(8) 0.0134(8) 0.0051(7)
C17 0.0394(11) 0.0190(9) 0.0287(10) 0.0109(7) 0.0128(8) 0.0102(8)
C18 0.0291(9) 0.0235(10) 0.0224(9) 0.0096(7) 0.0063(7) 0.0104(8)
C19 0.0252(9) 0.0174(9) 0.0253(9) 0.0056(7) 0.0066(7) 0.0083(7)
C20 0.0226(9) 0.0240(10) 0.0227(9) 0.0064(7) 0.0057(7) 0.0058(7)
C21 0.0283(10) 0.0348(11) 0.0275(10) 0.0099(8) 0.0043(8) 0.0092(8)
C22 0.0367(12) 0.0555(14) 0.0291(10) 0.0135(10) 0.0020(9) 0.0163(10)
C23 0.0362(12) 0.0559(15) 0.0265(10) 0.0052(10) 0.0003(9) 0.0054(10)
C24 0.0389(12) 0.0444(13) 0.0278(10) -0.0005(9) 0.0074(9) 0.0061(10)
C25 0.0297(10) 0.0301(11) 0.0285(10) 0.0019(8) 0.0061(8) 0.0076(8)
N7 0.0191(7) 0.0178(7) 0.0203(7) 0.0084(6) 0.0056(6) 0.0042(6)
N10 0.0176(7) 0.0188(8) 0.0229(7) 0.0059(6) 0.0049(6) 0.0057(6)
O1 0.0234(6) 0.0195(7) 0.0310(7) 0.0096(5) 0.0068(5) 0.0030(5)
O2 0.0381(8) 0.0331(8) 0.0336(7) 0.0144(6) 0.0194(6) 0.0113(6)

loop_
_atom_type_symbol
_atom_type_description
_atom_type_scat_dispersion_real
_atom_type_scat_dispersion_imag
_atom_type_scat_source
C C 0.0033 0.0016 'International Tables Vol C Tables 4.2.6.8 and 6.1.1.4'
H H 0.0000 0.0000 'International Tables Vol C Tables 4.2.6.8 and 6.1.1.4'
N N 0.0061 0.0033 'International Tables Vol C Tables 4.2.6.8 and 6.1.1.4'
O O 0.0106 0.0060 'International Tables Vol C Tables 4.2.6.8 and 6.1.1.4'

loop_
_geom_angle_atom_site_label_1
_geom_angle_atom_site_label_2
_geom_angle_atom_site_label_3
_geom_angle
_geom_angle_site_symmetry_1
_geom_angle_site_symmetry_3
C2 C1 C6 118.99(15) . .
C2 C1 C11 115.31(14) . .
C6 C1 C11 125.13(15) . .
C3 C2 C1 121.90(15) . .
C3 C2 H2 119.1 . .
C1 C2 H2 119.1 . .
C2 C3 C4 118.87(15) . .
C2 C3 H3 120.6 . .
C4 C3 H3 120.6 . .
C5 C4 C3 120.33(16) . .
C5 C4 H4 119.8 . .
C3 C4 H4 119.8 . .
C4 C5 C6 121.34(15) . .
C4 C5 H5 119.3 . .
C6 C5 H5 119.3 . .
C5 C6 C1 118.52(15) . .
C5 C6 N7 118.27(14) . .
C1 C6 N7 123.15(15) . .
O2 C8 N7 121.92(15) . .
O2 C8 C9 121.71(16) . .
N7 C8 C9 116.37(14) . .
N10 C9 C8 111.92(13) . .
N10 C9 H9A 109.2 . .
C8 C9 H9A 109.2 . .
N10 C9 H9B 109.2 . .
C8 C9 H9B 109.2 . .
H9A C9 H9B 107.9 . .
O1 C11 N10 122.98(15) . .
O1 C11 C1 119.37(15) . .
N10 C11 C1 117.64(14) . .
N7 C12 C13 113.69(13) . .
N7 C12 H12A 108.8 . .
C13 C12 H12A 108.8 . .
N7 C12 H12B 108.8 . .
C13 C12 H12B 108.8 . .
H12A C12 H12B 107.7 . .
C14 C13 C18 117.92(15) . .
C14 C13 C12 122.62(14) . .
C18 C13 C12 119.46(14) . .
C15 C14 C13 120.96(16) . .
C15 C14 H14 119.5 . .
C13 C14 H14 119.5 . .
C16 C15 C14 120.65(16) . .
C16 C15 H15 119.7 . .
C14 C15 H15 119.7 . .
C15 C16 C17 119.14(16) . .
C15 C16 H16 120.4 . .
C17 C16 H16 120.4 . .
C16 C17 C18 120.44(16) . .
C16 C17 H17 119.8 . .
C18 C17 H17 119.8 . .
C17 C18 C13 120.86(16) . .
C17 C18 H18 119.6 . .
C13 C18 H18 119.6 . .
N10 C19 C20 114.63(13) . .
N10 C19 H19A 108.6 . .
C20 C19 H19A 108.6 . .
N10 C19 H19B 108.6 . .
C20 C19 H19B 108.6 . .
H19A C19 H19B 107.6 . .
C19 C20 C21 113.12(15) . .
C19 C20 C25 108.33(14) . .
C21 C20 C25 110.27(14) . .
C19 C20 H20 108.3 . .
C21 C20 H20 108.3 . .
C25 C20 H20 108.3 . .
C20 C21 C22 111.07(16) . .
C20 C21 H21A 109.4 . .
C22 C21 H21A 109.4 . .
C20 C21 H21B 109.4 . .
C22 C21 H21B 109.4 . .
H21A C21 H21B 108.0 . .
C23 C22 C21 111.44(17) . .
C23 C22 H22A 109.3 . .
C21 C22 H22A 109.3 . .
C23 C22 H22B 109.3 . .
C21 C22 H22B 109.3 . .
H22A C22 H22B 108.0 . .
C22 C23 C24 111.26(16) . .
C22 C23 H23A 109.4 . .
C24 C23 H23A 109.4 . .
C22 C23 H23B 109.4 . .
C24 C23 H23B 109.4 . .
H23A C23 H23B 108.0 . .
C23 C24 C25 111.31(17) . .
C23 C24 H24A 109.4 . .
C25 C24 H24A 109.4 . .
C23 C24 H24B 109.4 . .
C25 C24 H24B 109.4 . .
H24A C24 H24B 108.0 . .
C24 C25 C20 112.32(16) . .
C24 C25 H25A 109.1 . .
C20 C25 H25A 109.1 . .
C24 C25 H25B 109.1 . .
C20 C25 H25B 109.1 . .
H25A C25 H25B 107.9 . .
C8 N7 C6 124.13(13) . .
C8 N7 C12 115.60(13) . .
C6 N7 C12 118.90(14) . .
C11 N10 C9 120.92(14) . .
C11 N10 C19 120.52(14) . .
C9 N10 C19 118.55(14) . .

loop_
_geom_bond_atom_site_label_1
_geom_bond_atom_site_label_2
_geom_bond_distance
_geom_bond_site_symmetry_2
C1 C2 1.402(2) .
C1 C6 1.404(2) .
C1 C11 1.501(2) .
C2 C3 1.380(2) .
C2 H2 0.9500 .
C3 C4 1.387(2) .
C3 H3 0.9500 .
C4 C5 1.384(2) .
C4 H4 0.9500 .
C5 C6 1.400(2) .
C5 H5 0.9500 .
C6 N7 1.430(2) .
C8 O2 1.220(2) .
C8 N7 1.377(2) .
C8 C9 1.512(2) .
C9 N10 1.456(2) .
C9 H9A 0.9900 .
C9 H9B 0.9900 .
C11 O1 1.2376(19) .
C11 N10 1.347(2) .
C12 N7 1.470(2) .
C12 C13 1.517(2) .
C12 H12A 0.9900 .
C12 H12B 0.9900 .
C13 C14 1.391(2) .
C13 C18 1.399(2) .
C14 C15 1.386(2) .
C14 H14 0.9500 .
C15 C16 1.381(2) .
C15 H15 0.9500 .
C16 C17 1.384(3) .
C16 H16 0.9500 .
C17 C18 1.387(2) .
C17 H17 0.9500 .
C18 H18 0.9500 .
C19 N10 1.464(2) .
C19 C20 1.528(2) .
C19 H19A 0.9900 .
C19 H19B 0.9900 .
C20 C21 1.528(2) .
C20 C25 1.530(2) .
C20 H20 1.0000 .
C21 C22 1.533(2) .
C21 H21A 0.9900 .
C21 H21B 0.9900 .
C22 C23 1.522(3) .
C22 H22A 0.9900 .
C22 H22B 0.9900 .
C23 C24 1.526(3) .
C23 H23A 0.9900 .
C23 H23B 0.9900 .
C24 C25 1.527(3) .
C24 H24A 0.9900 .
C24 H24B 0.9900 .
C25 H25A 0.9900 .
C25 H25B 0.9900 .
